data_1569591
loop_
_publ_author_name
'Gaskin, Gabrielle J.'
'LaDuca, Robert L.'

_publ_section_title
;
 Poly[[(\m-aqua)[\m4-4-(carboxylatomethyl)benzoato]cobalt(II)]
 hemi[1,4-bis(pyridin-4-ylmethyl)piperazine] hemihydrate]
;
_journal_coeditor_code BT4140
_journal_issue 7
_journal_name_full IUCrData
_journal_paper_doi 10.1107/S241431462300648X
_journal_volume 8
_journal_year 2023
_chemical_formula_iupac '[Co (C9 H6 O4) (H2 O)], 0.5C16 H20 N4, 0.5H2 O'
_chemical_formula_moiety 'C18 H16 Co2 O10, C16 H20 N4, H2 O'
_chemical_formula_sum 'C34 H38 Co2 N4 O11'
_chemical_formula_weight 796.54
_chemical_name_systematic
;
Poly[[(\m-aqua)[\m~4~-4-(carboxylatomethyl)benzoato]cobalt(II)]
hemi[1,4-bis(pyridin-4-ylmethyl)piperazine] hemihydrate]
;
_space_group_crystal_system monoclinic
_space_group_IT_number 15
_space_group_name_Hall '-C 2yc'
_space_group_name_H-M_alt 'C 1 2/c 1'
_atom_sites_solution_hydrogens mixed
_atom_sites_solution_primary dual
_audit_creation_method
;
Olex2 1.3-ac4
(compiled 2020.11.27 svn.r5f609507 for Rigaku Oxford Diffraction, GUI svn.r6214)
;
_cell_angle_alpha 90
_cell_angle_beta 105.536(6)
_cell_angle_gamma 90
_cell_formula_units_Z 4
_cell_length_a 27.036(6)
_cell_length_b 6.3093(13)
_cell_length_c 20.653(5)
_cell_measurement_reflns_used 3416
_cell_measurement_temperature 173.15
_cell_measurement_theta_max 25.402
_cell_measurement_theta_min 2.047
_cell_volume 3394.2(13)
_computing_cell_refinement
;
SAINT (Bruker, 2014)
;
_computing_data_collection
;
COSMO (Bruker, 2009)
;
_computing_data_reduction
;
SAINT (Bruker, 2014)
;
_computing_molecular_graphics
;
OLEX2 (Dolomanov <i>et al.</i>,  2009)
;
_computing_publication_material
;
OLEX2 (Dolomanov <i>et al.</i>,  2009)
;
_computing_structure_refinement
;
SHELXL (Sheldrick, 2008)
;
_computing_structure_solution
;
SHELXT (Sheldrick, 2015)
;
_diffrn_ambient_temperature 173.15
_diffrn_detector_area_resol_mean 8.36
_diffrn_measured_fraction_theta_full 0.988
_diffrn_measured_fraction_theta_max 0.988
_diffrn_measurement_device_type 'Bruker APEXII CCD'
_diffrn_measurement_method \w
_diffrn_radiation_monochromator graphite
_diffrn_radiation_type MoK\a
_diffrn_radiation_wavelength 0.71073
_diffrn_reflns_av_R_equivalents 0.0440
_diffrn_reflns_av_unetI/netI 0.0490
_diffrn_reflns_limit_h_max 32
_diffrn_reflns_limit_h_min -31
_diffrn_reflns_limit_k_max 7
_diffrn_reflns_limit_k_min -7
_diffrn_reflns_limit_l_max 24
_diffrn_reflns_limit_l_min -24
_diffrn_reflns_number 8691
_diffrn_reflns_theta_full 25.242
_diffrn_reflns_theta_max 25.402
_diffrn_reflns_theta_min 2.047
_diffrn_source 'sealed tube'
_diffrn_source_current 40.0
_diffrn_source_power 2.0
_diffrn_source_voltage 50.0
_exptl_absorpt_coefficient_mu 1.045
_exptl_absorpt_correction_T_max 0.7452
_exptl_absorpt_correction_T_min 0.6693
_exptl_absorpt_correction_type multi-scan
_exptl_absorpt_process_details
;
(SADABS; Bruker, 2014)
;
_exptl_crystal_colour pink
_exptl_crystal_density_diffrn 1.559
_exptl_crystal_description block
_exptl_crystal_F_000 1648
_exptl_crystal_size_max 0.27
_exptl_crystal_size_mid 0.141
_exptl_crystal_size_min 0.091
_refine_diff_density_max 0.650
_refine_diff_density_min -0.658
_refine_ls_extinction_method none
_refine_ls_goodness_of_fit_ref 1.061
_refine_ls_hydrogen_treatment mixed
_refine_ls_matrix_type full
_refine_ls_number_parameters 243
_refine_ls_number_reflns 3089
_refine_ls_number_restraints 3
_refine_ls_restrained_S_all 1.088
_refine_ls_R_factor_all 0.0581
_refine_ls_R_factor_gt 0.0414
_refine_ls_shift/su_max 0.002
_refine_ls_shift/su_mean 0.000
_refine_ls_structure_factor_coef Fsqd
_refine_ls_weighting_details 'w=1/[\s^2^(Fo^2^)+(0.0475P)^2^+5.8489P] where P=(Fo^2^+2Fc^2^)/3'
_refine_ls_weighting_scheme calc
_refine_ls_wR_factor_gt 0.1007
_refine_ls_wR_factor_ref 0.1133
_reflns_number_gt 2334
_reflns_number_total 3089
_reflns_threshold_expression 'I > 2\s(I)'
_cod_data_source_file bt4140.cif
_cod_data_source_block I
_cod_database_code 1569591
_shelx_space_group_comment
;
The symmetry employed for this shelxl refinement is uniquely defined
by the following loop, which should always be used as a source of
symmetry information in preference to the above space-group names.
They are only intended as comments.
;

loop_
_space_group_symop_operation_xyz
'x, y, z'
'-x, y, -z+1/2'
'x+1/2, y+1/2, z'
'-x+1/2, y+1/2, -z+1/2'
'-x, -y, -z'
'x, -y, z-1/2'
'-x+1/2, -y+1/2, -z'
'x+1/2, -y+1/2, z-1/2'

loop_
_atom_site_type_symbol
_atom_site_label
_atom_site_fract_x
_atom_site_fract_y
_atom_site_fract_z
_atom_site_U_iso_or_equiv
_atom_site_adp_type
_atom_site_calc_flag
_atom_site_occupancy
_atom_site_disorder_assembly
_atom_site_disorder_group
Co Co1 0.74834(2) 0.12245(6) 0.74217(2) 0.01613(16) Uani d 1 . .
O O1 0.77518(9) 0.2010(3) 0.66350(10) 0.0218(5) Uani d 1 . .
O O2 0.77731(9) 0.5545(3) 0.67641(10) 0.0214(5) Uani d 1 . .
O O3 0.84413(9) 0.8638(3) 0.37647(11) 0.0251(6) Uani d 1 . .
O O4 0.79387(8) 0.6398(3) 0.30472(10) 0.0177(5) Uani d 1 . .
O O5 0.69426(9) 0.3776(3) 0.72357(11) 0.0176(5) Uani d 1 . .
N N1 0.61639(12) 0.3261(5) 0.77903(15) 0.0320(7) Uani d 1 . .
N N2 0.50168(11) 0.4195(5) 0.93570(14) 0.0300(7) Uani d 1 . .
C C1 0.78312(12) 0.3868(5) 0.64604(14) 0.0174(7) Uani d 1 . .
C C2 0.80076(12) 0.4150(5) 0.58368(15) 0.0200(7) Uani d 1 . .
C C3 0.80611(13) 0.6162(5) 0.56001(16) 0.0222(7) Uani d 1 . .
H H3 0.799069 0.736233 0.583858 0.027 Uiso calc 1 . .
C C4 0.82169(14) 0.6449(5) 0.50162(16) 0.0272(8) Uani d 1 . .
H H4 0.824641 0.784229 0.485601 0.033 Uiso calc 1 . .
C C5 0.83291(12) 0.4727(5) 0.46672(14) 0.0185(7) Uani d 1 . .
C C6 0.82768(13) 0.2713(5) 0.49056(16) 0.0255(8) Uani d 1 . .
H H6 0.835191 0.151654 0.466903 0.031 Uiso calc 1 . .
C C7 0.81175(13) 0.2408(5) 0.54812(16) 0.0251(8) Uani d 1 . .
H H7 0.808268 0.101157 0.563545 0.030 Uiso calc 1 . .
C C8 0.85144(13) 0.4970(5) 0.40366(14) 0.0202(7) Uani d 1 . .
H H8A 0.889229 0.513829 0.417283 0.024 Uiso calc 1 . .
H H8B 0.843514 0.364930 0.377015 0.024 Uiso calc 1 . .
C C9 0.82837(13) 0.6809(5) 0.35940(15) 0.0195(7) Uani d 1 . .
C C10 0.60190(15) 0.4890(7) 0.81086(19) 0.0395(10) Uani d 1 . .
H H10 0.617359 0.623322 0.809065 0.047 Uiso calc 1 . .
C C11 0.56540(16) 0.4711(6) 0.8464(2) 0.0419(10) Uani d 1 . .
H H11 0.556036 0.591621 0.867983 0.050 Uiso calc 1 . .
C C12 0.54265(14) 0.2779(6) 0.85029(17) 0.0304(8) Uani d 1 . .
C C13 0.55802(15) 0.1093(6) 0.81812(19) 0.0355(9) Uani d 1 . .
H H13 0.543538 -0.027144 0.819787 0.043 Uiso calc 1 . .
C C14 0.59459(15) 0.1393(6) 0.78341(19) 0.0354(9) Uani d 1 . .
H H14 0.604698 0.020841 0.761580 0.043 Uiso calc 1 . .
C C15 0.50169(15) 0.2492(7) 0.88805(19) 0.0373(10) Uani d 1 . .
H H15A 0.467525 0.242547 0.855163 0.045 Uiso calc 1 . .
H H15B 0.507536 0.112621 0.912525 0.045 Uiso calc 1 . .
C C16 0.54563(14) 0.4017(6) 0.99510(18) 0.0345(9) Uani d 1 . .
H H16A 0.577929 0.403010 0.981173 0.041 Uiso calc 1 . .
H H16B 0.543748 0.265931 1.018344 0.041 Uiso calc 1 . .
C C17 0.45449(14) 0.4153(7) 0.95746(19) 0.0371(10) Uani d 1 . .
H H17A 0.452101 0.279572 0.980461 0.045 Uiso calc 1 . .
H H17B 0.424369 0.426346 0.917854 0.045 Uiso calc 1 . .
O O1W 0.4535(4) 0.7370(16) 0.8420(5) 0.131(4) Uani d 0.5 . .
H H1WA 0.455906 0.672793 0.879981 0.196 Uiso d 0.5 . .
H H1WB 0.468736 0.858073 0.853331 0.196 Uiso d 0.5 . .
H H5A 0.6813(14) 0.440(6) 0.6864(13) 0.044(12) Uiso d 1 . .
H H5B 0.6705(14) 0.359(7) 0.743(2) 0.072(17) Uiso d 1 . .

loop_
_atom_site_aniso_label
_atom_site_aniso_U_11
_atom_site_aniso_U_22
_atom_site_aniso_U_33
_atom_site_aniso_U_12
_atom_site_aniso_U_13
_atom_site_aniso_U_23
Co1 0.0225(3) 0.0114(2) 0.0161(2) -0.00011(18) 0.00797(18) 0.00042(16)
O1 0.0344(15) 0.0149(12) 0.0194(11) 0.0002(10) 0.0130(10) 0.0009(9)
O2 0.0313(14) 0.0169(12) 0.0196(11) -0.0004(10) 0.0132(10) 0.0000(9)
O3 0.0346(15) 0.0200(13) 0.0178(11) -0.0065(11) 0.0019(10) 0.0005(9)
O4 0.0228(13) 0.0150(12) 0.0127(10) -0.0003(9) 0.0003(9) -0.0008(8)
O5 0.0221(13) 0.0143(12) 0.0168(11) 0.0021(10) 0.0061(10) 0.0019(9)
N1 0.0281(19) 0.0404(19) 0.0293(16) 0.0012(15) 0.0109(14) 0.0035(14)
N2 0.0225(17) 0.0423(19) 0.0271(15) -0.0019(14) 0.0101(13) -0.0023(13)
C1 0.0181(18) 0.0184(17) 0.0152(15) 0.0010(14) 0.0037(13) 0.0017(13)
C2 0.0214(19) 0.0233(18) 0.0160(15) 0.0024(14) 0.0059(13) 0.0013(13)
C3 0.034(2) 0.0137(16) 0.0223(16) 0.0006(15) 0.0127(15) -0.0021(13)
C4 0.045(2) 0.0169(18) 0.0232(17) -0.0018(16) 0.0160(16) 0.0033(14)
C5 0.0194(18) 0.0206(17) 0.0148(14) -0.0006(14) 0.0034(13) -0.0001(13)
C6 0.036(2) 0.0184(18) 0.0257(17) 0.0017(16) 0.0138(16) -0.0015(14)
C7 0.037(2) 0.0154(17) 0.0270(17) 0.0014(16) 0.0160(16) 0.0031(14)
C8 0.0246(19) 0.0197(17) 0.0171(15) 0.0014(15) 0.0069(14) 0.0028(13)
C9 0.0214(19) 0.0230(18) 0.0172(15) -0.0015(14) 0.0104(14) -0.0021(13)
C10 0.046(3) 0.035(2) 0.043(2) -0.004(2) 0.022(2) 0.0025(19)
C11 0.053(3) 0.034(2) 0.050(2) -0.002(2) 0.032(2) -0.006(2)
C12 0.028(2) 0.035(2) 0.0288(18) -0.0014(18) 0.0088(16) 0.0007(16)
C13 0.038(2) 0.030(2) 0.042(2) -0.0035(18) 0.0172(18) 0.0008(17)
C14 0.040(2) 0.034(2) 0.036(2) 0.0052(19) 0.0168(18) -0.0008(17)
C15 0.036(2) 0.043(2) 0.037(2) -0.005(2) 0.0162(18) -0.0036(18)
C16 0.022(2) 0.050(3) 0.033(2) 0.0060(18) 0.0099(16) -0.0004(18)
C17 0.020(2) 0.061(3) 0.0313(19) -0.0041(19) 0.0076(16) -0.0082(18)
O1W 0.165(10) 0.120(8) 0.115(8) -0.008(8) 0.052(7) 0.013(7)

loop_
_atom_type_symbol
_atom_type_description
_atom_type_scat_dispersion_real
_atom_type_scat_dispersion_imag
_atom_type_scat_source
C C 0.0033 0.0016 'International Tables Vol C Tables 4.2.6.8 and 6.1.1.4'
H H 0.0000 0.0000 'International Tables Vol C Tables 4.2.6.8 and 6.1.1.4'
Co Co 0.3494 0.9721 'International Tables Vol C Tables 4.2.6.8 and 6.1.1.4'
N N 0.0061 0.0033 'International Tables Vol C Tables 4.2.6.8 and 6.1.1.4'
O O 0.0106 0.0060 'International Tables Vol C Tables 4.2.6.8 and 6.1.1.4'

loop_
_exptl_crystal_face_index_h
_exptl_crystal_face_index_k
_exptl_crystal_face_index_l
_exptl_crystal_face_perp_dist
-2.00 2.00 -1.00 0.1200
2.00 -2.00 1.00 0.0600
0.00 1.00 -2.00 0.1050
0.00 -1.00 2.00 0.0670
1.00 0.00 -1.00 0.0400
-1.00 0.00 1.00 0.0450
1.00 0.00 -2.00 0.0330
0.00 0.00 -1.00 0.0300
-1.00 0.00 -1.00 0.0490
1.00 0.00 1.00 0.0640
2.00 1.00 2.00 0.1180
-2.00 -1.00 -2.00 0.0560
2.00 -1.00 -2.00 0.0600
-2.00 0.00 1.00 0.0540
2.00 0.00 -1.00 0.0420

loop_
_geom_angle_atom_site_label_1
_geom_angle_atom_site_label_2
_geom_angle_atom_site_label_3
_geom_angle_site_symmetry_1
_geom_angle_site_symmetry_3
_geom_angle
_geom_angle_publ_flag
O1 Co1 O2 . 4_646 177.55(9) y
O1 Co1 O4 . 6_566 92.37(9) y
O1 Co1 O4 . 7_656 95.23(9) y
O1 Co1 O5 . 4_646 93.31(9) y
O1 Co1 O5 . . 92.67(9) y
O2 Co1 O4 4_646 6_566 85.22(9) y
O2 Co1 O4 4_646 7_656 87.21(9) y
O2 Co1 O5 4_646 . 86.49(9) y
O2 Co1 O5 4_646 4_646 87.29(9) y
O4 Co1 O4 7_656 6_566 170.65(6) y
O4 Co1 O5 6_566 4_646 93.25(8) y
O4 Co1 O5 7_656 4_646 80.90(9) y
O4 Co1 O5 7_656 . 104.48(9) y
O5 Co1 O4 . 6_566 80.55(9) y
O5 Co1 O5 . 4_646 171.56(4) y
C1 O1 Co1 . . 125.86(19) ?
C1 O2 Co1 . 4_656 134.8(2) ?
Co1 O4 Co1 7_656 6_565 96.93(8) ?
C9 O4 Co1 . 7_656 138.0(2) ?
C9 O4 Co1 . 6_565 123.7(2) ?
Co1 O5 Co1 . 4_656 94.73(9) ?
Co1 O5 H5A . . 127(3) ?
Co1 O5 H5A 4_656 . 93(3) ?
Co1 O5 H5B 4_656 . 120(3) ?
Co1 O5 H5B . . 112(3) ?
H5A O5 H5B . . 108(4) ?
C14 N1 C10 . . 117.0(3) ?
C15 N2 C16 . . 111.2(3) ?
C15 N2 C17 . . 110.6(3) ?
C17 N2 C16 . . 108.7(3) ?
O1 C1 C2 . . 118.3(3) ?
O2 C1 O1 . . 125.7(3) ?
O2 C1 C2 . . 116.0(3) ?
C3 C2 C1 . . 120.0(3) ?
C3 C2 C7 . . 118.7(3) ?
C7 C2 C1 . . 121.3(3) ?
C2 C3 H3 . . 119.6 ?
C2 C3 C4 . . 120.7(3) ?
C4 C3 H3 . . 119.6 ?
C3 C4 H4 . . 119.7 ?
C5 C4 C3 . . 120.6(3) ?
C5 C4 H4 . . 119.7 ?
C4 C5 C6 . . 118.6(3) ?
C4 C5 C8 . . 122.4(3) ?
C6 C5 C8 . . 119.0(3) ?
C5 C6 H6 . . 119.4 ?
C7 C6 C5 . . 121.3(3) ?
C7 C6 H6 . . 119.4 ?
C2 C7 H7 . . 119.9 ?
C6 C7 C2 . . 120.1(3) ?
C6 C7 H7 . . 119.9 ?
C5 C8 H8A . . 108.6 ?
C5 C8 H8B . . 108.6 ?
H8A C8 H8B . . 107.5 ?
C9 C8 C5 . . 114.8(3) ?
C9 C8 H8A . . 108.6 ?
C9 C8 H8B . . 108.6 ?
O3 C9 O4 . . 123.2(3) ?
O3 C9 C8 . . 119.1(3) ?
O4 C9 C8 . . 117.7(3) ?
N1 C10 H10 . . 118.5 ?
N1 C10 C11 . . 122.9(4) ?
C11 C10 H10 . . 118.5 ?
C10 C11 H11 . . 120.1 ?
C12 C11 C10 . . 119.8(4) ?
C12 C11 H11 . . 120.1 ?
C11 C12 C15 . . 122.1(3) ?
C13 C12 C11 . . 117.3(3) ?
C13 C12 C15 . . 120.6(3) ?
C12 C13 H13 . . 120.2 ?
C12 C13 C14 . . 119.7(4) ?
C14 C13 H13 . . 120.2 ?
N1 C14 C13 . . 123.2(4) ?
N1 C14 H14 . . 118.4 ?
C13 C14 H14 . . 118.4 ?
N2 C15 C12 . . 112.9(3) ?
N2 C15 H15A . . 109.0 ?
N2 C15 H15B . . 109.0 ?
C12 C15 H15A . . 109.0 ?
C12 C15 H15B . . 109.0 ?
H15A C15 H15B . . 107.8 ?
N2 C16 H16A . . 109.7 ?
N2 C16 H16B . . 109.7 ?
N2 C16 C17 . 5_667 110.0(3) ?
H16A C16 H16B . . 108.2 ?
C17 C16 H16A 5_667 . 109.7 ?
C17 C16 H16B 5_667 . 109.7 ?
N2 C17 C16 . 5_667 109.8(3) ?
N2 C17 H17A . . 109.7 ?
N2 C17 H17B . . 109.7 ?
C16 C17 H17A 5_667 . 109.7 ?
C16 C17 H17B 5_667 . 109.7 ?
H17A C17 H17B . . 108.2 ?
H1WA O1W H1WB . . 104.5 ?

loop_
_geom_bond_atom_site_label_1
_geom_bond_atom_site_label_2
_geom_bond_site_symmetry_2
_geom_bond_distance
_geom_bond_publ_flag
Co1 O1 . 2.011(2) y
Co1 O2 4_646 2.029(2) y
Co1 O4 7_656 2.094(2) y
Co1 O4 6_566 2.140(2) y
Co1 O5 . 2.139(2) y
Co1 O5 4_646 2.169(2) y
O1 C1 . 1.262(4) ?
O2 C1 . 1.261(4) ?
O3 C9 . 1.248(4) ?
O4 C9 . 1.284(4) ?
O5 H5A . 0.851(19) ?
O5 H5B . 0.855(19) ?
N1 C10 . 1.334(5) ?
N1 C14 . 1.332(5) ?
N2 C15 . 1.457(5) ?
N2 C16 . 1.466(5) ?
N2 C17 . 1.462(4) ?
C1 C2 . 1.499(4) ?
C2 C3 . 1.382(4) ?
C2 C7 . 1.397(4) ?
C3 H3 . 0.9500 ?
C3 C4 . 1.392(4) ?
C4 H4 . 0.9500 ?
C4 C5 . 1.382(4) ?
C5 C6 . 1.384(5) ?
C5 C8 . 1.523(4) ?
C6 H6 . 0.9500 ?
C6 C7 . 1.382(4) ?
C7 H7 . 0.9500 ?
C8 H8A . 0.9900 ?
C8 H8B . 0.9900 ?
C8 C9 . 1.505(4) ?
C10 H10 . 0.9500 ?
C10 C11 . 1.383(5) ?
C11 H11 . 0.9500 ?
C11 C12 . 1.377(5) ?
C12 C13 . 1.376(5) ?
C12 C15 . 1.526(5) ?
C13 H13 . 0.9500 ?
C13 C14 . 1.381(5) ?
C14 H14 . 0.9500 ?
C15 H15A . 0.9900 ?
C15 H15B . 0.9900 ?
C16 H16A . 0.9900 ?
C16 H16B . 0.9900 ?
C16 C17 5_667 1.515(5) ?
C17 H17A . 0.9900 ?
C17 H17B . 0.9900 ?
O1W H1WA . 0.8698 ?
O1W H1WB . 0.8699 ?

loop_
_geom_hbond_atom_site_label_D
_geom_hbond_atom_site_label_H
_geom_hbond_atom_site_label_A
_geom_hbond_site_symmetry_A
_geom_hbond_distance_DH
_geom_hbond_distance_HA
_geom_hbond_distance_DA
_geom_hbond_angle_DHA
_geom_hbond_publ_flag
C11 H11 N2 . 0.95 2.53 2.860(5) 100.6 yes
O1W H1WA N2 . 0.87 2.16 2.847(10) 136.1 yes
O5 H5A O3 7_666 0.851(19) 1.79(2) 2.619(3) 164(4) yes
O5 H5B N1 . 0.855(19) 1.82(2) 2.672(4) 175(5) yes

loop_
_geom_torsion_atom_site_label_1
_geom_torsion_atom_site_label_2
_geom_torsion_atom_site_label_3
_geom_torsion_atom_site_label_4
_geom_torsion_site_symmetry_1
_geom_torsion_site_symmetry_2
_geom_torsion_site_symmetry_3
_geom_torsion_site_symmetry_4
_geom_torsion
_geom_torsion_publ_flag
Co1 O1 C1 O2 . . . . 2.7(5) ?
Co1 O1 C1 C2 . . . . -176.9(2) ?
Co1 O2 C1 O1 4_656 . . . -3.5(5) ?
Co1 O2 C1 C2 4_656 . . . 176.2(2) ?
Co1 O4 C9 O3 6_565 . . . -11.0(4) ?
Co1 O4 C9 O3 7_656 . . . -174.2(2) ?
Co1 O4 C9 C8 6_565 . . . 170.56(19) ?
Co1 O4 C9 C8 7_656 . . . 7.3(4) ?
O1 C1 C2 C3 . . . . 175.1(3) ?
O1 C1 C2 C7 . . . . -4.5(5) ?
O2 C1 C2 C3 . . . . -4.6(5) ?
O2 C1 C2 C7 . . . . 175.8(3) ?
N1 C10 C11 C12 . . . . 0.5(6) ?
C1 C2 C3 C4 . . . . -179.0(3) ?
C1 C2 C7 C6 . . . . 179.6(3) ?
C2 C3 C4 C5 . . . . -1.0(5) ?
C3 C2 C7 C6 . . . . 0.1(5) ?
C3 C4 C5 C6 . . . . 0.8(5) ?
C3 C4 C5 C8 . . . . -178.3(3) ?
C4 C5 C6 C7 . . . . -0.2(5) ?
C4 C5 C8 C9 . . . . -35.2(5) ?
C5 C6 C7 C2 . . . . -0.3(5) ?
C5 C8 C9 O3 . . . . 76.4(4) ?
C5 C8 C9 O4 . . . . -105.1(3) ?
C6 C5 C8 C9 . . . . 145.6(3) ?
C7 C2 C3 C4 . . . . 0.6(5) ?
C8 C5 C6 C7 . . . . 179.0(3) ?
C10 N1 C14 C13 . . . . 0.8(6) ?
C10 C11 C12 C13 . . . . 0.3(6) ?
C10 C11 C12 C15 . . . . -179.3(4) ?
C11 C12 C13 C14 . . . . -0.5(6) ?
C11 C12 C15 N2 . . . . -18.8(5) ?
C12 C13 C14 N1 . . . . -0.1(6) ?
C13 C12 C15 N2 . . . . 161.7(3) ?
C14 N1 C10 C11 . . . . -1.0(6) ?
C15 N2 C16 C17 . . . 5_667 178.2(3) ?
C15 N2 C17 C16 . . . 5_667 -177.9(3) ?
C15 C12 C13 C14 . . . . 179.1(4) ?
C16 N2 C15 C12 . . . . -73.7(4) ?
C16 N2 C17 C16 . . . 5_667 59.7(4) ?
C17 N2 C15 C12 . . . . 165.4(3) ?
C17 N2 C16 C17 . . . 5_667 -59.8(4) ?
